data_7019410
loop_
_publ_author_name
'Tao, Ping'
'Tang, Xiao-Yan'
'Li, Bai-Xiang'
'Liu, Jing-Yu'
'Li, Yue-Sheng'

_publ_section_title
;
 Synthesis and characterization of novel titanium complexes bearing
 [ONX]-type \b-enaminoketonato ligands and their application to ethylene
 (co)polymerization.
;
_journal_issue 24
_journal_name_full 'Dalton transactions (Cambridge, England : 2003)'
_journal_page_first 7390
_journal_page_last 7398
_journal_paper_doi 10.1039/c2dt30326d
_journal_volume 41
_journal_year 2012
_chemical_formula_sum 'C20 H19 Cl3 F3 N O S Ti'
_chemical_formula_weight 532.67
_chemical_name_systematic
;
?
;
_space_group_IT_number 14
_symmetry_cell_setting monoclinic
_symmetry_space_group_name_Hall '-P 2ybc'
_symmetry_space_group_name_H-M 'P 1 21/c 1'
_atom_sites_solution_hydrogens geom
_atom_sites_solution_primary direct
_atom_sites_solution_secondary difmap
_audit_creation_method SHELXL-97
_cell_angle_alpha 90.00
_cell_angle_beta 104.4420(10)
_cell_angle_gamma 90.00
_cell_formula_units_Z 8
_cell_length_a 18.5534(13)
_cell_length_b 24.1288(17)
_cell_length_c 10.7907(7)
_cell_measurement_temperature 185(2)
_cell_volume 4678.0(6)
_computing_structure_refinement 'SHELXL-97 (Sheldrick, 1997)'
_computing_structure_solution 'SHELXS-97 (Sheldrick, 1990)'
_diffrn_ambient_temperature 185(2)
_diffrn_measured_fraction_theta_full 0.995
_diffrn_measured_fraction_theta_max 0.995
_diffrn_radiation_monochromator graphite
_diffrn_radiation_source 'fine-focus sealed tube'
_diffrn_radiation_type MoK\a
_diffrn_radiation_wavelength 0.71073
_diffrn_reflns_av_R_equivalents 0.0395
_diffrn_reflns_av_sigmaI/netI 0.0491
_diffrn_reflns_limit_h_max 22
_diffrn_reflns_limit_h_min -22
_diffrn_reflns_limit_k_max 23
_diffrn_reflns_limit_k_min -29
_diffrn_reflns_limit_l_max 11
_diffrn_reflns_limit_l_min -13
_diffrn_reflns_number 25622
_diffrn_reflns_theta_full 26.14
_diffrn_reflns_theta_max 26.14
_diffrn_reflns_theta_min 1.13
_exptl_absorpt_coefficient_mu 0.834
_exptl_absorpt_correction_T_max 0.9066
_exptl_absorpt_correction_T_min 0.7881
_exptl_absorpt_correction_type multi-scan
_exptl_crystal_colour black
_exptl_crystal_density_diffrn 1.513
_exptl_crystal_density_method 'not measured'
_exptl_crystal_description block
_exptl_crystal_F_000 2160
_exptl_crystal_size_max 0.30
_exptl_crystal_size_mid 0.16
_exptl_crystal_size_min 0.12
_refine_diff_density_max 0.625
_refine_diff_density_min -0.364
_refine_diff_density_rms 0.078
_refine_ls_extinction_method none
_refine_ls_goodness_of_fit_ref 1.049
_refine_ls_hydrogen_treatment constr
_refine_ls_matrix_type full
_refine_ls_number_parameters 547
_refine_ls_number_reflns 9284
_refine_ls_number_restraints 0
_refine_ls_restrained_S_all 1.049
_refine_ls_R_factor_all 0.0675
_refine_ls_R_factor_gt 0.0475
_refine_ls_shift/su_max 0.001
_refine_ls_shift/su_mean 0.000
_refine_ls_structure_factor_coef Fsqd
_refine_ls_weighting_details 'calc w=1/[\s^2^(Fo^2^)+(0.0465P)^2^+6.1722P] where P=(Fo^2^+2Fc^2^)/3'
_refine_ls_weighting_scheme calc
_refine_ls_wR_factor_gt 0.1129
_refine_ls_wR_factor_ref 0.1219
_reflns_number_gt 6943
_reflns_number_total 9284
_reflns_threshold_expression >2sigma(I)
_cod_data_source_file c2dt30326d.txt
_cod_data_source_block 2e
_cod_depositor_comments
;
The following automatic conversions were performed:

'_symmetry_cell_setting' value 'Monoclinic' changed to 'monoclinic'
according to /home/saulius/struct/CIF-dictionaries/cif_core.dic
dictionary named 'cif_core.dic' version 2.4.1 from 2010-06-29.

Automatic conversion script
Id: cif_fix_values 1891 2012-01-12 08:04:46Z andrius 
;
_cod_original_sg_symbol_H-M P2(1)/c
_cod_database_code 7019410

loop_
_symmetry_equiv_pos_as_xyz
'x, y, z'
'-x, y+1/2, -z+1/2'
'-x, -y, -z'
'x, -y-1/2, z-1/2'

loop_
_atom_site_label
_atom_site_type_symbol
_atom_site_fract_x
_atom_site_fract_y
_atom_site_fract_z
_atom_site_U_iso_or_equiv
_atom_site_adp_type
_atom_site_occupancy
_atom_site_symmetry_multiplicity
_atom_site_calc_flag
_atom_site_refinement_flags
Ti1 Ti 1.05238(3) 0.63978(3) 0.92427(6) 0.02468(15) Uani 1 1 d .
S1 S 0.96235(5) 0.55604(4) 0.86978(8) 0.0269(2) Uani 1 1 d .
Cl1 Cl 1.07448(5) 0.59555(4) 1.11821(8) 0.0313(2) Uani 1 1 d .
Cl3 Cl 0.99923(5) 0.67001(4) 0.72223(8) 0.0332(2) Uani 1 1 d .
Cl2 Cl 1.14766(5) 0.59718(4) 0.86737(10) 0.0427(2) Uani 1 1 d .
O1 O 1.08830(12) 0.70904(10) 0.9785(2) 0.0285(5) Uani 1 1 d .
F3 F 0.84128(12) 0.78604(11) 0.8396(2) 0.0515(7) Uani 1 1 d .
N1 N 0.95114(15) 0.67102(12) 0.9688(3) 0.0255(6) Uani 1 1 d .
F1 F 0.80343(12) 0.70560(11) 0.8752(3) 0.0532(7) Uani 1 1 d .
F2 F 0.83713(13) 0.76436(11) 1.0289(2) 0.0521(6) Uani 1 1 d .
C15 C 0.90811(19) 0.55298(15) 0.7091(3) 0.0299(8) Uani 1 1 d .
C1 C 1.05929(19) 0.75882(15) 0.9600(3) 0.0262(7) Uani 1 1 d .
C5 C 0.90330(19) 0.63200(15) 1.0066(3) 0.0277(8) Uani 1 1 d .
C6 C 0.89911(19) 0.57822(15) 0.9588(3) 0.0296(8) Uani 1 1 d .
C2 C 0.98433(19) 0.76608(15) 0.9371(3) 0.0281(8) Uani 1 1 d .
H2 H 0.9648 0.8019 0.9122 0.034 Uiso 1 1 calc R
C4 C 0.8529(2) 0.74434(17) 0.9249(4) 0.0360(9) Uani 1 1 d .
C10 C 0.8636(2) 0.64453(17) 1.0977(4) 0.0392(9) Uani 1 1 d .
H10 H 0.8699 0.6796 1.1390 0.047 Uiso 1 1 calc R
C7 C 0.8515(2) 0.53972(17) 0.9910(4) 0.0402(9) Uani 1 1 d .
H7 H 0.8490 0.5032 0.9573 0.048 Uiso 1 1 calc R
C19 C 0.8084(3) 0.5808(2) 0.5358(4) 0.0564(13) Uani 1 1 d .
H19 H 0.7658 0.6032 0.5032 0.068 Uiso 1 1 calc R
C3 C 0.93364(18) 0.72349(15) 0.9482(3) 0.0264(7) Uani 1 1 d .
C20 C 0.8460(2) 0.58555(19) 0.6619(4) 0.0478(11) Uani 1 1 d .
H20 H 0.8296 0.6109 0.7163 0.057 Uiso 1 1 calc R
C16 C 0.9313(2) 0.51573(17) 0.6303(4) 0.0393(9) Uani 1 1 d .
H16 H 0.9732 0.4927 0.6634 0.047 Uiso 1 1 calc R
C17 C 0.8932(3) 0.51192(19) 0.5027(4) 0.0518(12) Uani 1 1 d .
H17 H 0.9096 0.4870 0.4472 0.062 Uiso 1 1 calc R
C9 C 0.8156(2) 0.60653(19) 1.1277(4) 0.0497(11) Uani 1 1 d .
H9 H 0.7875 0.6160 1.1872 0.060 Uiso 1 1 calc R
C8 C 0.8078(2) 0.55439(19) 1.0718(5) 0.0518(12) Uani 1 1 d .
H8 H 0.7725 0.5289 1.0892 0.062 Uiso 1 1 calc R
C18 C 0.8309(3) 0.54478(19) 0.4566(4) 0.0474(11) Uani 1 1 d .
H18 H 0.8040 0.5420 0.3695 0.057 Uiso 1 1 calc R
Ti2 Ti 0.45110(3) 0.36118(3) 0.87364(6) 0.02392(15) Uani 1 1 d .
S2 S 0.54133(5) 0.44554(4) 0.91726(8) 0.02462(19) Uani 1 1 d .
Cl4 Cl 0.41009(5) 0.40651(4) 1.02869(8) 0.0301(2) Uani 1 1 d .
Cl6 Cl 0.51678(5) 0.33328(4) 0.73276(8) 0.0336(2) Uani 1 1 d .
Cl5 Cl 0.36068(5) 0.40007(4) 0.71531(9) 0.0413(2) Uani 1 1 d .
O2 O 0.41574(12) 0.29114(10) 0.8903(2) 0.0278(5) Uani 1 1 d .
N2 N 0.54475(14) 0.33147(11) 1.0221(2) 0.0222(6) Uani 1 1 d .
C21 C 0.44636(18) 0.24179(14) 0.9039(3) 0.0245(7) Uani 1 1 d .
C25 C 0.58431(17) 0.37078(14) 1.1129(3) 0.0236(7) Uani 1 1 d .
C35 C 0.6092(2) 0.44767(15) 0.8267(3) 0.0292(8) Uani 1 1 d .
C26 C 0.59073(18) 0.42497(14) 1.0733(3) 0.0245(7) Uani 1 1 d .
C27 C 0.62791(19) 0.46431(15) 1.1589(3) 0.0306(8) Uani 1 1 d .
H27 H 0.6337 0.5010 1.1308 0.037 Uiso 1 1 calc R
C23 C 0.56651(18) 0.27989(14) 1.0205(3) 0.0244(7) Uani 1 1 d .
C31 C 0.39356(19) 0.19552(15) 0.8476(3) 0.0273(8) Uani 1 1 d .
C30 C 0.61015(18) 0.35758(15) 1.2418(3) 0.0274(8) Uani 1 1 d .
H30 H 0.6027 0.3214 1.2708 0.033 Uiso 1 1 calc R
C29 C 0.6467(2) 0.39701(16) 1.3279(3) 0.0338(9) Uani 1 1 d .
H29 H 0.6650 0.3878 1.4157 0.041 Uiso 1 1 calc R
C22 C 0.52071(18) 0.23609(14) 0.9592(3) 0.0259(7) Uani 1 1 d .
H22 H 0.5428 0.2008 0.9562 0.031 Uiso 1 1 calc R
C33 C 0.4298(2) 0.13817(16) 0.8722(4) 0.0388(9) Uani 1 1 d .
H33A H 0.4724 0.1363 0.8339 0.058 Uiso 1 1 calc R
H33B H 0.3933 0.1097 0.8338 0.058 Uiso 1 1 calc R
H33C H 0.4467 0.1318 0.9646 0.058 Uiso 1 1 calc R
C28 C 0.6566(2) 0.44990(16) 1.2857(4) 0.0363(9) Uani 1 1 d .
H28 H 0.6833 0.4766 1.3442 0.044 Uiso 1 1 calc R
C34 C 0.3701(2) 0.20671(16) 0.7025(3) 0.0324(8) Uani 1 1 d .
H34A H 0.3455 0.2429 0.6868 0.049 Uiso 1 1 calc R
H34B H 0.3357 0.1777 0.6603 0.049 Uiso 1 1 calc R
H34C H 0.4143 0.2067 0.6682 0.049 Uiso 1 1 calc R
C40 C 0.6754(2) 0.41925(19) 0.8606(4) 0.0450(10) Uani 1 1 d .
H40 H 0.6870 0.3967 0.9351 0.054 Uiso 1 1 calc R
C32 C 0.3259(2) 0.19814(18) 0.9051(4) 0.0399(10) Uani 1 1 d .
H32A H 0.3416 0.1901 0.9970 0.060 Uiso 1 1 calc R
H32B H 0.2889 0.1707 0.8630 0.060 Uiso 1 1 calc R
H32C H 0.3039 0.2353 0.8922 0.060 Uiso 1 1 calc R
C38 C 0.7080(3) 0.4561(2) 0.6757(5) 0.0610(14) Uani 1 1 d .
H38 H 0.7421 0.4589 0.6234 0.073 Uiso 1 1 calc R
C36 C 0.5915(3) 0.47998(19) 0.7181(4) 0.0514(12) Uani 1 1 d .
H36 H 0.5454 0.4992 0.6947 0.062 Uiso 1 1 calc R
C37 C 0.6424(3) 0.4839(2) 0.6435(5) 0.0682(15) Uani 1 1 d .
H37 H 0.6311 0.5064 0.5688 0.082 Uiso 1 1 calc R
C39 C 0.7250(2) 0.4241(2) 0.7840(5) 0.0593(14) Uani 1 1 d .
H39 H 0.7712 0.4050 0.8068 0.071 Uiso 1 1 calc R
F7 F 0.69569(11) 0.30275(9) 1.0841(2) 0.0404(5) Uani 1 1 d .
F8 F 0.66629(11) 0.22225(10) 1.0075(2) 0.0463(6) Uani 1 1 d .
F9 F 0.65829(11) 0.24130(10) 1.1967(2) 0.0438(6) Uani 1 1 d .
C24 C 0.64770(19) 0.26196(15) 1.0800(3) 0.0301(8) Uani 1 1 d .
C11 C 1.1151(2) 0.80472(15) 0.9614(3) 0.0309(8) Uani 1 1 d .
C13 C 1.0794(2) 0.86196(16) 0.9458(4) 0.0407(10) Uani 1 1 d .
H13A H 1.0423 0.8640 0.8634 0.061 Uiso 1 1 calc R
H13B H 1.1177 0.8902 0.9485 0.061 Uiso 1 1 calc R
H13C H 1.0551 0.8686 1.0153 0.061 Uiso 1 1 calc R
C12 C 1.1744(2) 0.80191(18) 1.0887(4) 0.0398(10) Uani 1 1 d .
H12A H 1.1511 0.8088 1.1594 0.060 Uiso 1 1 calc R
H12B H 1.2126 0.8300 1.0894 0.060 Uiso 1 1 calc R
H12C H 1.1973 0.7651 1.0986 0.060 Uiso 1 1 calc R
C14 C 1.1508(2) 0.79295(17) 0.8503(4) 0.0354(9) Uani 1 1 d .
H14A H 1.1738 0.7561 0.8613 0.053 Uiso 1 1 calc R
H14B H 1.1888 0.8210 0.8493 0.053 Uiso 1 1 calc R
H14C H 1.1124 0.7942 0.7693 0.053 Uiso 1 1 calc R

loop_
_atom_site_aniso_label
_atom_site_aniso_U_11
_atom_site_aniso_U_22
_atom_site_aniso_U_33
_atom_site_aniso_U_23
_atom_site_aniso_U_13
_atom_site_aniso_U_12
Ti1 0.0218(3) 0.0263(3) 0.0257(3) 0.0013(2) 0.0055(3) 0.0003(3)
S1 0.0252(4) 0.0279(5) 0.0266(5) -0.0017(3) 0.0044(4) -0.0004(4)
Cl1 0.0328(5) 0.0333(5) 0.0249(4) 0.0028(3) 0.0015(4) 0.0001(4)
Cl3 0.0362(5) 0.0395(5) 0.0241(4) 0.0046(4) 0.0076(4) 0.0016(4)
Cl2 0.0367(5) 0.0442(6) 0.0529(6) 0.0085(5) 0.0216(5) 0.0123(4)
O1 0.0218(12) 0.0278(14) 0.0345(14) 0.0023(10) 0.0046(10) -0.0025(10)
F3 0.0322(12) 0.0570(16) 0.0655(17) 0.0268(13) 0.0123(11) 0.0144(11)
N1 0.0243(14) 0.0312(17) 0.0217(15) 0.0004(12) 0.0068(12) -0.0019(12)
F1 0.0234(12) 0.0576(17) 0.0711(18) 0.0029(13) -0.0023(11) -0.0039(11)
F2 0.0450(14) 0.0592(17) 0.0612(16) 0.0001(13) 0.0303(13) 0.0137(12)
C15 0.0275(18) 0.031(2) 0.0279(19) -0.0040(15) 0.0006(15) -0.0032(15)
C1 0.0289(18) 0.0282(19) 0.0218(17) 0.0001(14) 0.0073(14) -0.0026(15)
C5 0.0248(18) 0.033(2) 0.0270(19) 0.0037(14) 0.0085(15) 0.0004(15)
C6 0.0265(18) 0.035(2) 0.0266(19) -0.0015(15) 0.0061(15) -0.0039(15)
C2 0.0296(19) 0.0266(19) 0.0285(19) 0.0018(14) 0.0078(15) 0.0018(15)
C4 0.0264(19) 0.040(2) 0.042(2) 0.0045(18) 0.0095(17) 0.0004(17)
C10 0.044(2) 0.039(2) 0.039(2) -0.0019(17) 0.0195(19) -0.0003(19)
C7 0.041(2) 0.036(2) 0.048(2) -0.0056(18) 0.0210(19) -0.0104(18)
C19 0.041(3) 0.069(3) 0.047(3) -0.014(2) -0.012(2) 0.011(2)
C3 0.0247(17) 0.031(2) 0.0228(18) -0.0010(14) 0.0049(14) 0.0029(15)
C20 0.039(2) 0.057(3) 0.039(2) -0.016(2) -0.0060(19) 0.013(2)
C16 0.046(2) 0.038(2) 0.034(2) -0.0002(17) 0.0084(18) 0.0036(18)
C17 0.081(3) 0.049(3) 0.026(2) -0.0082(18) 0.017(2) 0.001(2)
C9 0.052(3) 0.050(3) 0.060(3) 0.005(2) 0.038(2) -0.002(2)
C8 0.050(3) 0.043(3) 0.073(3) 0.006(2) 0.034(2) -0.009(2)
C18 0.056(3) 0.049(3) 0.030(2) 0.0001(19) -0.004(2) -0.012(2)
Ti2 0.0205(3) 0.0248(3) 0.0238(3) -0.0004(2) 0.0006(2) 0.0015(2)
S2 0.0241(4) 0.0255(4) 0.0230(4) 0.0014(3) 0.0036(3) 0.0006(3)
Cl4 0.0309(4) 0.0305(5) 0.0309(5) 0.0015(3) 0.0116(4) 0.0041(4)
Cl6 0.0379(5) 0.0370(5) 0.0265(5) -0.0036(4) 0.0091(4) 0.0012(4)
Cl5 0.0380(5) 0.0415(6) 0.0336(5) -0.0027(4) -0.0112(4) 0.0110(4)
O2 0.0233(12) 0.0247(13) 0.0328(14) -0.0006(10) 0.0021(10) -0.0003(10)
N2 0.0225(14) 0.0239(15) 0.0183(14) 0.0002(11) 0.0014(11) -0.0003(12)
C21 0.0286(18) 0.0244(18) 0.0204(17) 0.0004(13) 0.0058(14) 0.0003(14)
C25 0.0182(16) 0.0251(18) 0.0254(18) -0.0018(13) 0.0016(13) 0.0002(13)
C35 0.0311(19) 0.033(2) 0.0249(18) -0.0038(15) 0.0091(15) -0.0060(16)
C26 0.0210(16) 0.0287(19) 0.0225(17) 0.0030(14) 0.0032(13) 0.0021(14)
C27 0.0305(19) 0.027(2) 0.031(2) -0.0006(15) 0.0035(15) -0.0024(16)
C23 0.0219(17) 0.0276(19) 0.0219(17) -0.0002(14) 0.0022(13) 0.0016(14)
C31 0.0264(18) 0.029(2) 0.0245(18) -0.0041(14) 0.0036(14) -0.0061(15)
C30 0.0264(18) 0.0277(19) 0.0261(18) 0.0025(14) 0.0029(14) 0.0014(15)
C29 0.037(2) 0.036(2) 0.0233(19) -0.0005(15) -0.0009(16) 0.0028(17)
C22 0.0262(17) 0.0231(18) 0.0266(18) 0.0011(14) 0.0031(14) 0.0005(14)
C33 0.038(2) 0.027(2) 0.044(2) -0.0040(17) -0.0036(18) -0.0077(17)
C28 0.037(2) 0.037(2) 0.030(2) -0.0063(16) -0.0025(16) -0.0035(17)
C34 0.034(2) 0.038(2) 0.0232(19) -0.0053(15) 0.0045(15) -0.0056(17)
C40 0.029(2) 0.066(3) 0.039(2) 0.004(2) 0.0077(18) 0.001(2)
C32 0.037(2) 0.047(3) 0.038(2) -0.0066(18) 0.0153(18) -0.0154(19)
C38 0.066(3) 0.071(4) 0.059(3) -0.015(3) 0.041(3) -0.018(3)
C36 0.067(3) 0.052(3) 0.042(3) 0.011(2) 0.028(2) 0.013(2)
C37 0.100(4) 0.064(4) 0.054(3) 0.012(2) 0.045(3) 0.007(3)
C39 0.028(2) 0.096(4) 0.056(3) -0.010(3) 0.015(2) -0.003(2)
F7 0.0212(10) 0.0347(13) 0.0637(15) -0.0018(11) 0.0073(10) -0.0024(9)
F8 0.0273(11) 0.0448(14) 0.0616(16) -0.0192(11) 0.0015(11) 0.0103(10)
F9 0.0322(12) 0.0498(15) 0.0411(14) 0.0125(11) -0.0065(10) 0.0047(10)
C24 0.0235(18) 0.030(2) 0.034(2) -0.0043(15) 0.0009(15) 0.0010(15)
C11 0.0310(19) 0.031(2) 0.034(2) 0.0004(15) 0.0145(16) -0.0069(16)
C13 0.049(2) 0.030(2) 0.050(3) 0.0029(17) 0.025(2) -0.0039(18)
C12 0.034(2) 0.045(3) 0.040(2) -0.0048(18) 0.0086(18) -0.0163(18)
C14 0.035(2) 0.038(2) 0.037(2) 0.0054(16) 0.0156(17) 0.0008(17)

loop_
_atom_type_symbol
_atom_type_description
_atom_type_scat_dispersion_real
_atom_type_scat_dispersion_imag
_atom_type_scat_source
C C 0.0033 0.0016 'International Tables Vol C Tables 4.2.6.8 and 6.1.1.4'
H H 0.0000 0.0000 'International Tables Vol C Tables 4.2.6.8 and 6.1.1.4'
N N 0.0061 0.0033 'International Tables Vol C Tables 4.2.6.8 and 6.1.1.4'
O O 0.0106 0.0060 'International Tables Vol C Tables 4.2.6.8 and 6.1.1.4'
F F 0.0171 0.0103 'International Tables Vol C Tables 4.2.6.8 and 6.1.1.4'
S S 0.1246 0.1234 'International Tables Vol C Tables 4.2.6.8 and 6.1.1.4'
Cl Cl 0.1484 0.1585 'International Tables Vol C Tables 4.2.6.8 and 6.1.1.4'
Ti Ti 0.2776 0.4457 'International Tables Vol C Tables 4.2.6.8 and 6.1.1.4'

loop_
_geom_angle_atom_site_label_1
_geom_angle_atom_site_label_2
_geom_angle_atom_site_label_3
_geom_angle
O1 Ti1 N1 83.09(11)
O1 Ti1 Cl2 104.71(8)
N1 Ti1 Cl2 172.15(9)
O1 Ti1 Cl3 92.84(8)
N1 Ti1 Cl3 84.79(8)
Cl2 Ti1 Cl3 93.84(4)
O1 Ti1 Cl1 99.46(8)
N1 Ti1 Cl1 85.86(8)
Cl2 Ti1 Cl1 93.58(4)
Cl3 Ti1 Cl1 163.54(4)
O1 Ti1 S1 160.28(8)
N1 Ti1 S1 77.20(8)
Cl2 Ti1 S1 95.01(4)
Cl3 Ti1 S1 86.09(4)
Cl1 Ti1 S1 78.63(3)
C6 S1 C15 104.54(17)
C6 S1 Ti1 96.77(12)
C15 S1 Ti1 115.45(12)
C1 O1 Ti1 133.0(2)
C3 N1 C5 122.8(3)
C3 N1 Ti1 119.0(2)
C5 N1 Ti1 117.8(2)
C16 C15 C20 120.2(4)
C16 C15 S1 116.2(3)
C20 C15 S1 123.6(3)
O1 C1 C2 120.5(3)
O1 C1 C11 114.5(3)
C2 C1 C11 125.0(3)
C6 C5 C10 118.1(3)
C6 C5 N1 119.5(3)
C10 C5 N1 122.3(3)
C7 C6 C5 120.9(3)
C7 C6 S1 118.9(3)
C5 C6 S1 119.9(3)
C1 C2 C3 124.1(3)
C1 C2 H2 118.0
C3 C2 H2 118.0
F2 C4 F1 108.9(3)
F2 C4 F3 106.1(3)
F1 C4 F3 105.9(3)
F2 C4 C3 113.2(3)
F1 C4 C3 112.5(3)
F3 C4 C3 109.8(3)
C9 C10 C5 120.5(4)
C9 C10 H10 119.8
C5 C10 H10 119.8
C8 C7 C6 120.0(4)
C8 C7 H7 120.0
C6 C7 H7 120.0
C18 C19 C20 121.3(4)
C18 C19 H19 119.4
C20 C19 H19 119.4
N1 C3 C2 124.9(3)
N1 C3 C4 122.2(3)
C2 C3 C4 112.8(3)
C19 C20 C15 119.3(4)
C19 C20 H20 120.4
C15 C20 H20 120.4
C15 C16 C17 119.8(4)
C15 C16 H16 120.1
C17 C16 H16 120.1
C16 C17 C18 119.4(4)
C16 C17 H17 120.3
C18 C17 H17 120.3
C10 C9 C8 120.5(4)
C10 C9 H9 119.8
C8 C9 H9 119.8
C7 C8 C9 119.7(4)
C7 C8 H8 120.2
C9 C8 H8 120.2
C19 C18 C17 120.0(4)
C19 C18 H18 120.0
C17 C18 H18 120.0
O2 Ti2 N2 82.16(10)
O2 Ti2 Cl6 93.28(8)
N2 Ti2 Cl6 86.08(8)
O2 Ti2 Cl5 103.79(8)
N2 Ti2 Cl5 173.90(8)
Cl6 Ti2 Cl5 92.16(4)
O2 Ti2 Cl4 100.16(8)
N2 Ti2 Cl4 88.24(8)
Cl6 Ti2 Cl4 164.56(4)
Cl5 Ti2 Cl4 91.99(4)
O2 Ti2 S2 158.53(8)
N2 Ti2 S2 76.37(8)
Cl6 Ti2 S2 85.68(4)
Cl5 Ti2 S2 97.68(4)
Cl4 Ti2 S2 79.03(3)
C26 S2 C35 105.12(16)
C26 S2 Ti2 96.29(12)
C35 S2 Ti2 115.80(12)
C21 O2 Ti2 133.7(2)
C23 N2 C25 122.2(3)
C23 N2 Ti2 119.8(2)
C25 N2 Ti2 117.8(2)
O2 C21 C22 120.1(3)
O2 C21 C31 114.0(3)
C22 C21 C31 125.8(3)
C26 C25 C30 119.2(3)
C26 C25 N2 118.9(3)
C30 C25 N2 121.6(3)
C40 C35 C36 121.1(4)
C40 C35 S2 123.3(3)
C36 C35 S2 115.7(3)
C27 C26 C25 120.5(3)
C27 C26 S2 119.7(3)
C25 C26 S2 119.4(3)
C26 C27 C28 119.5(3)
C26 C27 H27 120.2
C28 C27 H27 120.2
N2 C23 C22 124.4(3)
N2 C23 C24 122.2(3)
C22 C23 C24 113.3(3)
C21 C31 C33 112.7(3)
C21 C31 C32 108.7(3)
C33 C31 C32 109.6(3)
C21 C31 C34 105.6(3)
C33 C31 C34 109.6(3)
C32 C31 C34 110.6(3)
C29 C30 C25 120.2(3)
C29 C30 H30 119.9
C25 C30 H30 119.9
C28 C29 C30 119.8(3)
C28 C29 H29 120.1
C30 C29 H29 120.1
C21 C22 C23 123.6(3)
C21 C22 H22 118.2
C23 C22 H22 118.2
C31 C33 H33A 109.5
C31 C33 H33B 109.5
H33A C33 H33B 109.5
C31 C33 H33C 109.5
H33A C33 H33C 109.5
H33B C33 H33C 109.5
C27 C28 C29 120.5(3)
C27 C28 H28 119.7
C29 C28 H28 119.7
C31 C34 H34A 109.5
C31 C34 H34B 109.5
H34A C34 H34B 109.5
C31 C34 H34C 109.5
H34A C34 H34C 109.5
H34B C34 H34C 109.5
C35 C40 C39 118.8(4)
C35 C40 H40 120.6
C39 C40 H40 120.6
C31 C32 H32A 109.5
C31 C32 H32B 109.5
H32A C32 H32B 109.5
C31 C32 H32C 109.5
H32A C32 H32C 109.5
H32B C32 H32C 109.5
C37 C38 C39 119.8(4)
C37 C38 H38 120.1
C39 C38 H38 120.1
C35 C36 C37 118.7(4)
C35 C36 H36 120.7
C37 C36 H36 120.7
C38 C37 C36 120.9(5)
C38 C37 H37 119.5
C36 C37 H37 119.5
C38 C39 C40 120.7(5)
C38 C39 H39 119.7
C40 C39 H39 119.7
F7 C24 F9 108.0(3)
F7 C24 F8 106.5(3)
F9 C24 F8 106.8(3)
F7 C24 C23 112.6(3)
F9 C24 C23 113.5(3)
F8 C24 C23 109.0(3)
C1 C11 C13 112.6(3)
C1 C11 C12 108.2(3)
C13 C11 C12 109.6(3)
C1 C11 C14 106.5(3)
C13 C11 C14 110.0(3)
C12 C11 C14 109.9(3)
C11 C13 H13A 109.5
C11 C13 H13B 109.5
H13A C13 H13B 109.5
C11 C13 H13C 109.5
H13A C13 H13C 109.5
H13B C13 H13C 109.5
C11 C12 H12A 109.5
C11 C12 H12B 109.5
H12A C12 H12B 109.5
C11 C12 H12C 109.5
H12A C12 H12C 109.5
H12B C12 H12C 109.5
C11 C14 H14A 109.5
C11 C14 H14B 109.5
H14A C14 H14B 109.5
C11 C14 H14C 109.5
H14A C14 H14C 109.5
H14B C14 H14C 109.5

loop_
_geom_bond_atom_site_label_1
_geom_bond_atom_site_label_2
_geom_bond_distance
Ti1 O1 1.840(2)
Ti1 N1 2.186(3)
Ti1 Cl2 2.2583(11)
Ti1 Cl3 2.2771(10)
Ti1 Cl1 2.2931(10)
Ti1 S1 2.5938(11)
S1 C6 1.774(4)
S1 C15 1.776(4)
O1 C1 1.311(4)
F3 C4 1.344(4)
N1 C3 1.312(4)
N1 C5 1.422(4)
F1 C4 1.326(4)
F2 C4 1.320(5)
C15 C16 1.377(5)
C15 C20 1.383(5)
C1 C2 1.362(5)
C1 C11 1.514(5)
C5 C6 1.391(5)
C5 C10 1.400(5)
C6 C7 1.384(5)
C2 C3 1.418(5)
C2 H2 0.9500
C4 C3 1.540(5)
C10 C9 1.372(6)
C10 H10 0.9500
C7 C8 1.377(6)
C7 H7 0.9500
C19 C18 1.356(6)
C19 C20 1.370(6)
C19 H19 0.9500
C20 H20 0.9500
C16 C17 1.385(6)
C16 H16 0.9500
C17 C18 1.387(6)
C17 H17 0.9500
C9 C8 1.387(6)
C9 H9 0.9500
C8 H8 0.9500
C18 H18 0.9500
Ti2 O2 1.838(2)
Ti2 N2 2.170(3)
Ti2 Cl6 2.2745(10)
Ti2 Cl5 2.2769(10)
Ti2 Cl4 2.2823(10)
Ti2 S2 2.6026(11)
S2 C26 1.775(3)
S2 C35 1.776(4)
O2 C21 1.312(4)
N2 C23 1.310(4)
N2 C25 1.428(4)
C21 C22 1.367(5)
C21 C31 1.509(5)
C25 C26 1.390(5)
C25 C30 1.390(5)
C35 C40 1.375(5)
C35 C36 1.377(5)
C26 C27 1.383(5)
C27 C28 1.383(5)
C27 H27 0.9500
C23 C22 1.413(5)
C23 C24 1.545(5)
C31 C33 1.532(5)
C31 C32 1.535(5)
C31 C34 1.540(5)
C30 C29 1.384(5)
C30 H30 0.9500
C29 C28 1.382(5)
C29 H29 0.9500
C22 H22 0.9500
C33 H33A 0.9800
C33 H33B 0.9800
C33 H33C 0.9800
C28 H28 0.9500
C34 H34A 0.9800
C34 H34B 0.9800
C34 H34C 0.9800
C40 C39 1.386(6)
C40 H40 0.9500
C32 H32A 0.9800
C32 H32B 0.9800
C32 H32C 0.9800
C38 C37 1.357(7)
C38 C39 1.371(7)
C38 H38 0.9500
C36 C37 1.389(6)
C36 H36 0.9500
C37 H37 0.9500
C39 H39 0.9500
F7 C24 1.320(4)
F8 C24 1.335(4)
F9 C24 1.323(4)
C11 C13 1.523(5)
C11 C12 1.532(5)
C11 C14 1.533(5)
C13 H13A 0.9800
C13 H13B 0.9800
C13 H13C 0.9800
C12 H12A 0.9800
C12 H12B 0.9800
C12 H12C 0.9800
C14 H14A 0.9800
C14 H14B 0.9800
C14 H14C 0.9800
